data_4332564
loop_
_publ_author_name
'Hu, Liangming'
'Fan, Jian'
'Slebodnick, Carla'
'Hanson, Brian E.'

_publ_section_title
;
 Structural Diversity in 4,4&#x2018;-Trimethylenedipyridine&#x2212;zinc
 phosphite Hybrids:&#x00A0; Incorporation of Neutral Guest Molecules in
 Hybrid Materials
;
_journal_issue 19
_journal_name_full 'Inorganic Chemistry'
_journal_page_first 7681
_journal_page_last 7688
_journal_paper_doi 10.1021/ic0605266
_journal_volume 45
_journal_year 2006
_chemical_formula_moiety 'C13 H16 N2 O6 P2 Zn2, C6 H6 O'
_chemical_formula_sum 'C19 H22 N2 O7 P2 Zn2'
_chemical_formula_weight 583.07
_chemical_name_systematic
; 
 ? 
;
_space_group_IT_number 62
_symmetry_cell_setting orthorhombic
_symmetry_space_group_name_Hall '-P 2ac 2n'
_symmetry_space_group_name_H-M 'P n m a'
_atom_sites_solution_hydrogens geom
_atom_sites_solution_primary direct
_atom_sites_solution_secondary difmap
_audit_creation_method SHELXL-97
_cell_angle_alpha 90.00
_cell_angle_beta 90.00
_cell_angle_gamma 90.00
_cell_formula_units_Z 4
_cell_length_a 9.9947(3)
_cell_length_b 23.8866(9)
_cell_length_c 9.5533(11)
_cell_measurement_reflns_used 3442
_cell_measurement_temperature 100(2)
_cell_measurement_theta_max 24.01
_cell_measurement_theta_min 2.91
_cell_volume 2280.7(3)
_computing_cell_refinement 'CrysAlis (Oxford Diffraction)'
_computing_data_collection 'CrysAlis (Oxford Diffraction)'
_computing_data_reduction 'CrysAlis (Oxford Diffraction)'
_computing_molecular_graphics 'Bruker SHELXTL'
_computing_publication_material 'Bruker SHELXTL'
_computing_structure_refinement 'SHELXL-97 (Sheldrick, 1997)'
_computing_structure_solution 'SHELXS-97 (Sheldrick, 1990)'
_diffrn_ambient_temperature 100(2)
_diffrn_detector CCD
_diffrn_detector_type 'Oxford Diffraction Sapphire 3 CCD'
_diffrn_measured_fraction_theta_full 0.996
_diffrn_measured_fraction_theta_max 0.996
_diffrn_measurement_device '\k-geometry diffractometer'
_diffrn_measurement_device_type 'Oxford Diffraction Xcalibur'
_diffrn_measurement_method 'phi and omega scans'
_diffrn_radiation_monochromator graphite
_diffrn_radiation_probe x-ray
_diffrn_radiation_type MoK\a
_diffrn_radiation_wavelength 0.71073
_diffrn_reflns_av_R_equivalents 0.0402
_diffrn_reflns_av_sigmaI/netI 0.0280
_diffrn_reflns_limit_h_max 13
_diffrn_reflns_limit_h_min -13
_diffrn_reflns_limit_k_max 18
_diffrn_reflns_limit_k_min -31
_diffrn_reflns_limit_l_max 12
_diffrn_reflns_limit_l_min -12
_diffrn_reflns_number 13152
_diffrn_reflns_theta_full 27.59
_diffrn_reflns_theta_max 27.59
_diffrn_reflns_theta_min 3.91
_diffrn_source 'fine-focus sealed tube'
_diffrn_source_current 40
_diffrn_source_voltage 50
_diffrn_standards_decay_% <2%
_diffrn_standards_interval_count 50
_diffrn_standards_number 2
_exptl_absorpt_coefficient_mu 2.287
_exptl_absorpt_correction_T_max 0.8835
_exptl_absorpt_correction_T_min 0.6028
_exptl_absorpt_correction_type numerical
_exptl_absorpt_process_details 'CrysAlis (Oxford Diffraction)'
_exptl_crystal_colour colorless
_exptl_crystal_density_diffrn 1.698
_exptl_crystal_density_method 'not measured'
_exptl_crystal_description plate
_exptl_crystal_F_000 1184
_exptl_crystal_size_max 0.23
_exptl_crystal_size_mid 0.17
_exptl_crystal_size_min 0.055
_refine_diff_density_max 0.467
_refine_diff_density_min -0.446
_refine_diff_density_rms 0.080
_refine_ls_extinction_method none
_refine_ls_goodness_of_fit_ref 1.159
_refine_ls_hydrogen_treatment constr
_refine_ls_matrix_type full
_refine_ls_number_parameters 146
_refine_ls_number_reflns 2692
_refine_ls_number_restraints 0
_refine_ls_restrained_S_all 1.159
_refine_ls_R_factor_all 0.0420
_refine_ls_R_factor_gt 0.0329
_refine_ls_shift/su_max 0.002
_refine_ls_shift/su_mean 0.000
_refine_ls_structure_factor_coef Fsqd
_refine_ls_weighting_details 'calc w=1/[\s^2^(Fo^2^)+(0.0181P)^2^+3.4243P] where P=(Fo^2^+2Fc^2^)/3'
_refine_ls_weighting_scheme calc
_refine_ls_wR_factor_gt 0.0667
_refine_ls_wR_factor_ref 0.0683
_reflns_number_gt 2235
_reflns_number_total 2692
_reflns_threshold_expression >2sigma(I)
_cod_data_source_file ic0605266sup1.cif
_cod_data_source_block 4
_cod_depositor_comments
;
The following automatic conversions were performed:

'_symmetry_cell_setting' value 'Orthorhombic' changed to
'orthorhombic' according to
/home/saulius/struct/CIF-dictionaries/cif_core.dic dictionary named
'cif_core.dic' version 2.4.2 from 2011-04-26.

Automatic conversion script
Id: cif_fix_values 1891 2012-01-12 08:04:46Z andrius 
;
_cod_database_code 4332564

loop_
_symmetry_equiv_pos_as_xyz
'x, y, z'
'-x+1/2, -y, z+1/2'
'-x, y+1/2, -z'
'x+1/2, -y+1/2, -z+1/2'
'-x, -y, -z'
'x-1/2, y, -z-1/2'
'x, -y-1/2, z'
'-x-1/2, y-1/2, z-1/2'

loop_
_atom_site_label
_atom_site_type_symbol
_atom_site_fract_x
_atom_site_fract_y
_atom_site_fract_z
_atom_site_U_iso_or_equiv
_atom_site_adp_type
_atom_site_occupancy
_atom_site_symmetry_multiplicity
_atom_site_calc_flag
_atom_site_refinement_flags
_atom_site_disorder_assembly
_atom_site_disorder_group
Zn1 Zn 0.37449(3) 0.511940(12) 0.17472(3) 0.01494(8) Uani 1 1 d . . .
P1 P 0.34582(6) 0.43871(3) -0.11269(7) 0.01490(14) Uani 1 1 d . . .
H1 H 0.2972 0.3914 -0.0686 0.018 Uiso 1 1 calc R . .
O1 O 0.31249(18) 0.48161(8) -0.00231(19) 0.0229(4) Uani 1 1 d . . .
O2 O 0.49550(17) 0.42960(8) -0.1317(2) 0.0201(4) Uani 1 1 d . . .
O3 O 0.27781(19) 0.45090(10) -0.2498(2) 0.0302(5) Uani 1 1 d . . .
N1 N 0.4612(2) 0.44862(9) 0.2829(2) 0.0179(5) Uani 1 1 d . . .
C1 C 0.4343(2) 0.43660(11) 0.4176(3) 0.0182(5) Uani 1 1 d . . .
H1A H 0.3754 0.4604 0.4682 0.022 Uiso 1 1 calc R . .
C2 C 0.4894(2) 0.39087(11) 0.4850(3) 0.0183(5) Uani 1 1 d . . .
H2 H 0.4683 0.3838 0.5803 0.022 Uiso 1 1 calc R . .
C3 C 0.5754(2) 0.35516(11) 0.4137(3) 0.0165(5) Uani 1 1 d . . .
C4 C 0.6054(3) 0.36933(12) 0.2758(3) 0.0220(6) Uani 1 1 d . . .
H4A H 0.6660 0.3469 0.2234 0.026 Uiso 1 1 calc R . .
C5 C 0.5479(3) 0.41556(12) 0.2152(3) 0.0235(6) Uani 1 1 d . . .
H5 H 0.5706 0.4245 0.1213 0.028 Uiso 1 1 calc R . .
C6 C 0.6309(3) 0.30277(10) 0.4785(3) 0.0192(5) Uani 1 1 d . . .
H6A H 0.6136 0.3034 0.5805 0.023 Uiso 1 1 calc R . .
H6B H 0.7290 0.3018 0.4644 0.023 Uiso 1 1 calc R . .
C7 C 0.5688(4) 0.2500 0.4154(4) 0.0176(8) Uani 1 2 d S . .
H7A H 0.5828 0.2500 0.3128 0.021 Uiso 1 2 calc SR . .
H7B H 0.4712 0.2500 0.4332 0.021 Uiso 1 2 calc SR . .
C8 C 0.1919(3) 0.72130(14) 0.1896(3) 0.0361(8) Uani 1 1 d . . .
H8 H 0.1205 0.7015 0.2326 0.043 Uiso 1 1 calc R . .
C9 C 0.2941(3) 0.69249(13) 0.1279(4) 0.0380(8) Uani 1 1 d . B .
H9 H 0.2938 0.6527 0.1284 0.046 Uiso 1 1 calc R . .
C10 C 0.3979(3) 0.72115(14) 0.0650(3) 0.0336(8) Uani 1 1 d . . .
H10 H 0.4690 0.7012 0.0218 0.040 Uiso 0.50 1 calc PR A 1
O4 O 0.4937(4) 0.68212(18) 0.0202(4) 0.0285(9) Uiso 0.50 1 d P B 2
H4 H 0.4679 0.6497 0.0405 0.043 Uiso 0.50 1 calc PR B 2

loop_
_atom_site_aniso_label
_atom_site_aniso_U_11
_atom_site_aniso_U_22
_atom_site_aniso_U_33
_atom_site_aniso_U_23
_atom_site_aniso_U_13
_atom_site_aniso_U_12
Zn1 0.01262(13) 0.01760(15) 0.01461(14) 0.00358(12) 0.00041(11) 0.00326(11)
P1 0.0137(3) 0.0139(3) 0.0171(3) 0.0017(3) -0.0023(2) -0.0015(2)
O1 0.0217(9) 0.0256(11) 0.0215(9) -0.0051(8) -0.0059(7) 0.0076(8)
O2 0.0149(8) 0.0183(10) 0.0270(10) 0.0010(8) -0.0026(7) 0.0032(7)
O3 0.0244(10) 0.0469(14) 0.0194(10) -0.0049(9) -0.0077(8) 0.0167(9)
N1 0.0160(10) 0.0189(12) 0.0187(11) 0.0044(9) -0.0006(8) 0.0019(8)
C1 0.0133(11) 0.0208(14) 0.0204(13) 0.0019(11) 0.0017(9) 0.0010(10)
C2 0.0203(12) 0.0185(13) 0.0161(12) 0.0018(11) -0.0004(10) -0.0009(10)
C3 0.0170(11) 0.0136(13) 0.0188(12) 0.0016(10) -0.0054(10) -0.0019(10)
C4 0.0238(14) 0.0220(14) 0.0202(13) 0.0017(11) 0.0034(11) 0.0068(11)
C5 0.0257(14) 0.0257(15) 0.0191(13) 0.0046(11) 0.0036(11) 0.0053(12)
C6 0.0238(13) 0.0146(13) 0.0190(12) 0.0004(10) -0.0075(11) 0.0005(11)
C7 0.0231(18) 0.0132(18) 0.0165(17) 0.000 -0.0048(14) 0.000
C8 0.0274(15) 0.055(2) 0.0258(16) 0.0135(15) -0.0076(13) -0.0119(14)
C9 0.0457(19) 0.0174(15) 0.051(2) 0.0017(15) -0.0285(16) -0.0036(14)
C10 0.0267(15) 0.0436(19) 0.0304(16) -0.0159(14) -0.0102(13) 0.0134(13)

loop_
_atom_type_symbol
_atom_type_description
_atom_type_scat_dispersion_real
_atom_type_scat_dispersion_imag
_atom_type_scat_source
C C 0.0033 0.0016 'International Tables Vol C Tables 4.2.6.8 and 6.1.1.4'
H H 0.0000 0.0000 'International Tables Vol C Tables 4.2.6.8 and 6.1.1.4'
N N 0.0061 0.0033 'International Tables Vol C Tables 4.2.6.8 and 6.1.1.4'
O O 0.0106 0.0060 'International Tables Vol C Tables 4.2.6.8 and 6.1.1.4'
P P 0.1023 0.0942 'International Tables Vol C Tables 4.2.6.8 and 6.1.1.4'
Zn Zn 0.2839 1.4301 'International Tables Vol C Tables 4.2.6.8 and 6.1.1.4'

loop_
_geom_angle_atom_site_label_1
_geom_angle_atom_site_label_2
_geom_angle_atom_site_label_3
_geom_angle
_geom_angle_site_symmetry_1
_geom_angle_site_symmetry_3
O3 Zn1 O1 104.39(8) 2_565 .
O3 Zn1 O2 106.17(9) 2_565 5_665
O1 Zn1 O2 107.22(8) . 5_665
O3 Zn1 N1 119.79(9) 2_565 .
O1 Zn1 N1 107.60(9) . .
O2 Zn1 N1 110.91(8) 5_665 .
O3 P1 O1 112.19(11) . .
O3 P1 O2 111.58(11) . .
O1 P1 O2 113.42(11) . .
P1 O1 Zn1 142.41(12) . .
P1 O2 Zn1 125.25(11) . 5_665
P1 O3 Zn1 141.37(13) . 2_564
C5 N1 C1 117.7(2) . .
C5 N1 Zn1 118.07(18) . .
C1 N1 Zn1 124.17(18) . .
N1 C1 C2 122.3(2) . .
C1 C2 C3 120.2(2) . .
C2 C3 C4 116.6(2) . .
C2 C3 C6 122.5(2) . .
C4 C3 C6 120.8(2) . .
C5 C4 C3 120.2(3) . .
N1 C5 C4 122.8(3) . .
C3 C6 C7 112.0(2) . .
C6 C7 C6 111.1(3) . 7_565
C9 C8 C8 120.28(19) . 7_575
C8 C9 C10 120.0(3) . .
C10 C10 C9 119.71(19) 7_575 .
C10 C10 O4 131.6(2) 7_575 .
C9 C10 O4 108.4(3) . .

loop_
_geom_bond_atom_site_label_1
_geom_bond_atom_site_label_2
_geom_bond_distance
_geom_bond_site_symmetry_2
Zn1 O3 1.9037(19) 2_565
Zn1 O1 1.9414(18) .
Zn1 O2 1.9514(18) 5_665
Zn1 N1 2.027(2) .
P1 O3 1.5046(19) .
P1 O1 1.5077(19) .
P1 O2 1.5226(18) .
N1 C5 1.339(3) .
N1 C1 1.345(3) .
C1 C2 1.382(4) .
C2 C3 1.389(4) .
C3 C4 1.393(4) .
C3 C6 1.502(3) .
C4 C5 1.373(4) .
C6 C7 1.529(3) .
C8 C9 1.365(5) .
C8 C8 1.371(7) 7_575
C9 C10 1.381(5) .
C10 C10 1.378(7) 7_575
C10 O4 1.403(5) .

loop_
_geom_hbond_atom_site_label_D
_geom_hbond_atom_site_label_H
_geom_hbond_atom_site_label_A
_geom_hbond_distance_DH
_geom_hbond_distance_HA
_geom_hbond_distance_DA
_geom_hbond_angle_DHA
_geom_hbond_site_symmetry_A
O4 H4 O2 0.84 2.12 2.875(5) 150.2 5_665

loop_
_geom_torsion_atom_site_label_1
_geom_torsion_atom_site_label_2
_geom_torsion_atom_site_label_3
_geom_torsion_atom_site_label_4
_geom_torsion
_geom_torsion_site_symmetry_1
_geom_torsion_site_symmetry_4
O3 P1 O1 Zn1 -160.17(19) . .
O2 P1 O1 Zn1 -32.6(2) . .
O3 Zn1 O1 P1 -161.8(2) 2_565 .
O2 Zn1 O1 P1 85.8(2) 5_665 .
N1 Zn1 O1 P1 -33.5(2) . .
O3 P1 O2 Zn1 72.09(17) . 5_665
O1 P1 O2 Zn1 -55.79(17) . 5_665
O1 P1 O3 Zn1 -25.0(3) . 2_564
O2 P1 O3 Zn1 -153.6(2) . 2_564
O3 Zn1 N1 C5 165.54(19) 2_565 .
O1 Zn1 N1 C5 46.7(2) . .
O2 Zn1 N1 C5 -70.2(2) 5_665 .
O3 Zn1 N1 C1 -12.4(2) 2_565 .
O1 Zn1 N1 C1 -131.3(2) . .
O2 Zn1 N1 C1 111.8(2) 5_665 .
C5 N1 C1 C2 -2.2(4) . .
Zn1 N1 C1 C2 175.81(19) . .
N1 C1 C2 C3 -0.3(4) . .
C1 C2 C3 C4 2.3(4) . .
C1 C2 C3 C6 -175.8(2) . .
C2 C3 C4 C5 -2.0(4) . .
C6 C3 C4 C5 176.2(2) . .
C1 N1 C5 C4 2.5(4) . .
Zn1 N1 C5 C4 -175.6(2) . .
C3 C4 C5 N1 -0.5(4) . .
C2 C3 C6 C7 108.4(3) . .
C4 C3 C6 C7 -69.6(3) . .
C3 C6 C7 C6 177.61(19) . 7_565
C8 C8 C9 C10 -0.1(4) 7_575 .
C8 C9 C10 C10 0.1(4) . 7_575
C8 C9 C10 O4 175.4(3) . .
